data_4519502
loop_
_publ_author_name
'Abdel Rahman Al Ahmad'
'Thierry Maris'
'James D. Wuest'

_publ_contact_author_id_orcid 0000-0001-9731-4046
_publ_section_title
;
 ArOCF3, ArOCHF2, ArOCH2F, and ArOCH3: What the F Does to Control the
 Crystallization of Riluzole and Analogous Fluoromethyl Ethers
;
_journal_name_full 'Crystal growth & Design'
_journal_page_first 6408
_journal_page_last 6420
_journal_paper_doi 10.1021/acs.cgd.5c00831
_journal_volume 25
_journal_year 2025
_chemical_formula_moiety '0.44(C8 H6 F2 N2 O S), 0.56(C8 H8 N2 O S)'
_chemical_formula_sum 'C8 H7.12 F0.88 N2 O S'
_chemical_formula_weight 196.06
_chemical_name_systematic
;
6-methoxy-1,3-benzothiazol-2-amine :
6-(difluoromethoxy)-1,3-benzothiazol-2-amine
0.56:0.44
;
_space_group_crystal_system monoclinic
_space_group_IT_number 14
_space_group_name_Hall '-P 2ybc'
_space_group_name_H-M_alt 'P 1 21/c 1'
_atom_sites_solution_hydrogens geom
_atom_sites_solution_primary dual
_audit_contact_author_email thierry.maris@umontreal.ca
_audit_contact_author_name 'Thierry Maris'
_audit_contact_author_phone '+1 514 340 4711 2579'
_audit_creation_date 2024-12-05
_cell_angle_alpha 90
_cell_angle_beta 93.014(3)
_cell_angle_gamma 90
_cell_formula_units_Z 4
_cell_length_a 18.3651(11)
_cell_length_b 4.0703(2)
_cell_length_c 11.4599(6)
_cell_measurement_reflns_used 9866
_cell_measurement_temperature 150
_cell_measurement_theta_max 63.342
_cell_measurement_theta_min 4.196
_cell_volume 855.46(8)
_computing_cell_refinement
;
SAINT (2013) V8.41; Integration Software for Single Crystal Data.
Bruker AXS Inc., Madison, WI 53719-1173.
;
_computing_data_collection
;
APEX 4 (2022) Bruker AXS Inc., Madison, WI 53719-1173.
;
_computing_data_reduction
;
SAINT (2013) V8.41; Integration Software for Single Crystal Data.
Bruker AXS Inc., Madison, WI 53719-1173.
;
_computing_molecular_graphics 'Olex2 1.5 (Dolomanov et al., 2009)'
_computing_publication_material 'Olex2 1.5 (Dolomanov et al., 2009)'
_computing_structure_refinement 'XL  (Sheldrick, 2008)'
_computing_structure_solution 'SHELXT 2018/2 (Sheldrick, 2018)'
_diffrn_ambient_temperature 150
_diffrn_detector 'CMOS Area detector'
_diffrn_detector_area_resol_mean 10.42
_diffrn_detector_type 'Bruker CMOS Photon III '
_diffrn_measured_fraction_theta_full 0.996
_diffrn_measured_fraction_theta_max 0.990
_diffrn_measurement_device 'k-geometry diffractometer'
_diffrn_measurement_device_type 'Bruker Venture Metaljet'
_diffrn_measurement_method '\w and \f scans'
_diffrn_radiation_collimation 'Focusing mirrors'
_diffrn_radiation_monochromator 'Helios MX Mirror Optics'
_diffrn_radiation_probe x-ray
_diffrn_radiation_type 'Ga K\a'
_diffrn_radiation_wavelength 1.34139
_diffrn_reflns_av_R_equivalents 0.0503
_diffrn_reflns_av_unetI/netI 0.0405
_diffrn_reflns_Laue_measured_fraction_full 0.996
_diffrn_reflns_Laue_measured_fraction_max 0.990
_diffrn_reflns_limit_h_max 24
_diffrn_reflns_limit_h_min -24
_diffrn_reflns_limit_k_max 4
_diffrn_reflns_limit_k_min -5
_diffrn_reflns_limit_l_max 15
_diffrn_reflns_limit_l_min -15
_diffrn_reflns_number 12188
_diffrn_reflns_point_group_measured_fraction_full 0.996
_diffrn_reflns_point_group_measured_fraction_max 0.990
_diffrn_reflns_theta_full 53.594
_diffrn_reflns_theta_max 63.486
_diffrn_reflns_theta_min 4.194
_diffrn_source 'Metal Jet'
_diffrn_source_current 3.57
_diffrn_source_power 0.24886469999999997
_diffrn_source_target Ga
_diffrn_source_type 'Gallium Liquid Metal Jet Source'
_diffrn_source_voltage 69.71
_exptl_absorpt_coefficient_mu 2.080
_exptl_absorpt_correction_T_max 0.2667
_exptl_absorpt_correction_T_min 0.1206
_exptl_absorpt_correction_type multi-scan
_exptl_absorpt_process_details
;
SADABS-2016/2 (Bruker,2016/2) was used for absorption correction.
wR2(int) was 0.1582 before and 0.0951 after correction.
The Ratio of minimum to maximum transmission is 0.4522.
The \l/2 correction factor is Not present.
;
_exptl_crystal_colour 'clear light colourless'
_exptl_crystal_colour_lustre clear
_exptl_crystal_colour_modifier light
_exptl_crystal_colour_primary colourless
_exptl_crystal_density_diffrn 1.522
_exptl_crystal_description plate
_exptl_crystal_F_000 404
_exptl_crystal_size_max 0.34
_exptl_crystal_size_mid 0.13
_exptl_crystal_size_min 0.05
_refine_diff_density_max 0.451
_refine_diff_density_min -0.546
_refine_diff_density_rms 0.069
_refine_ls_extinction_coef .
_refine_ls_extinction_method none
_refine_ls_goodness_of_fit_ref 1.118
_refine_ls_hydrogen_treatment constr
_refine_ls_matrix_type full
_refine_ls_number_parameters 129
_refine_ls_number_reflns 2119
_refine_ls_number_restraints 0
_refine_ls_restrained_S_all 1.118
_refine_ls_R_factor_all 0.0667
_refine_ls_R_factor_gt 0.0619
_refine_ls_shift/su_max 0.000
_refine_ls_shift/su_mean 0.000
_refine_ls_structure_factor_coef Fsqd
_refine_ls_weighting_details 'w=1/[\s^2^(Fo^2^)+(0.0988P)^2^+0.5113P] where P=(Fo^2^+2Fc^2^)/3'
_refine_ls_weighting_scheme calc
_refine_ls_wR_factor_gt 0.1794
_refine_ls_wR_factor_ref 0.1853
_reflns_Friedel_coverage 0.000
_reflns_Friedel_fraction_full .
_reflns_Friedel_fraction_max .
_reflns_number_gt 1875
_reflns_number_total 2119
_reflns_threshold_expression 'I > 2\s(I)'
_cod_data_source_file 07-1b_1d_044RZ2F_056TZ_jw27311.cif
_cod_data_source_block jw27311
_cod_database_code 4519502

loop_
_space_group_symop_id
_space_group_symop_operation_xyz
1 'x, y, z'
2 '-x, y+1/2, -z+1/2'
3 '-x, -y, -z'
4 'x, -y-1/2, z-1/2'

loop_
_atom_site_label
_atom_site_type_symbol
_atom_site_fract_x
_atom_site_fract_y
_atom_site_fract_z
_atom_site_U_iso_or_equiv
_atom_site_adp_type
_atom_site_occupancy
_atom_site_site_symmetry_order
_atom_site_calc_flag
_atom_site_refinement_flags_posn
_atom_site_refinement_flags_adp
_atom_site_refinement_flags_occupancy
_atom_site_disorder_assembly
_atom_site_disorder_group
S1 S 0.13667(3) 0.81614(15) 0.28132(5) 0.0485(3) Uani 1 1 d . . . . .
O1 O 0.39971(13) 0.4454(10) 0.4243(3) 0.1138(12) Uani 1 1 d . . . . .
N1 N 0.00219(11) 0.7351(6) 0.35870(18) 0.0493(5) Uani 1 1 d . . . . .
H1A H -0.030124 0.655514 0.405204 0.059 Uiso 1 1 calc R U . . .
H1B H -0.012275 0.850565 0.296824 0.059 Uiso 1 1 calc R U . . .
N2 N 0.10109(10) 0.5130(5) 0.47131(16) 0.0433(4) Uani 1 1 d . . . . .
C1 C 0.07420(13) 0.6799(5) 0.38237(19) 0.0432(5) Uani 1 1 d . . . . .
C2 C 0.20604(14) 0.6367(6) 0.3685(2) 0.0474(5) Uani 1 1 d . . . . .
C3 C 0.17660(13) 0.4856(6) 0.4660(2) 0.0447(5) Uani 1 1 d . . . . .
C4 C 0.22304(14) 0.3268(6) 0.5469(2) 0.0507(6) Uani 1 1 d . . . . .
H4 H 0.204222 0.220626 0.612746 0.061 Uiso 1 1 calc R U . . .
C5 C 0.29724(16) 0.3249(8) 0.5305(3) 0.0628(7) Uani 1 1 d . . . . .
H5 H 0.329566 0.220263 0.586299 0.075 Uiso 1 1 calc R U . . .
C6 C 0.32502(15) 0.4759(9) 0.4324(3) 0.0678(8) Uani 1 1 d . . . . .
C7 C 0.28003(16) 0.6328(8) 0.3494(3) 0.0606(7) Uani 1 1 d . . . . .
H7 H 0.298885 0.733205 0.282536 0.073 Uiso 1 1 calc R U . . .
C8 C 0.4351(2) 0.6593(15) 0.3528(5) 0.1099(17) Uani 1 1 d . . . A 1
H8A H 0.487508 0.655870 0.373661 0.165 Uiso 0.560(8) 1 calc R U P B 1
H8B H 0.416207 0.882141 0.362911 0.165 Uiso 0.560(8) 1 calc R U P B 1
H8C H 0.426596 0.591615 0.271174 0.165 Uiso 1 1 calc R U . A 1
F1 F 0.5042(3) 0.596(2) 0.3726(6) 0.123(3) Uani 0.440(8) 1 d . . P B 2
F2 F 0.4221(3) 0.601(3) 0.2378(6) 0.148(4) Uani 0.440(8) 1 d . . P B 2

loop_
_atom_site_aniso_label
_atom_site_aniso_U_11
_atom_site_aniso_U_22
_atom_site_aniso_U_33
_atom_site_aniso_U_23
_atom_site_aniso_U_13
_atom_site_aniso_U_12
S1 0.0568(4) 0.0426(4) 0.0467(4) 0.0016(2) 0.0088(3) -0.0079(2)
O1 0.0492(13) 0.127(3) 0.168(3) 0.038(2) 0.0269(16) 0.0087(15)
N1 0.0499(11) 0.0525(11) 0.0452(10) 0.0085(9) 0.0013(8) -0.0036(9)
N2 0.0482(10) 0.0394(9) 0.0424(9) -0.0014(7) 0.0038(7) -0.0008(8)
C1 0.0518(12) 0.0368(11) 0.0411(10) -0.0022(8) 0.0039(9) -0.0052(9)
C2 0.0506(12) 0.0406(11) 0.0516(12) -0.0053(9) 0.0068(10) -0.0044(9)
C3 0.0485(11) 0.0391(11) 0.0468(11) -0.0072(9) 0.0065(9) -0.0035(9)
C4 0.0526(13) 0.0477(13) 0.0521(13) -0.0048(10) 0.0045(10) 0.0047(10)
C5 0.0521(14) 0.0621(17) 0.0739(18) -0.0029(13) -0.0008(13) 0.0066(12)
C6 0.0459(13) 0.0675(19) 0.091(2) -0.0002(16) 0.0127(13) 0.0001(13)
C7 0.0572(15) 0.0560(15) 0.0701(17) -0.0021(13) 0.0161(13) -0.0075(12)
C8 0.0501(17) 0.155(5) 0.127(4) -0.014(3) 0.026(2) -0.020(2)
F1 0.047(2) 0.207(8) 0.114(4) 0.010(5) 0.001(2) -0.020(3)
F2 0.051(3) 0.298(12) 0.095(4) 0.013(6) 0.015(3) 0.002(4)

loop_
_atom_type_symbol
_atom_type_description
_atom_type_scat_dispersion_real
_atom_type_scat_dispersion_imag
_atom_type_scat_source
C C 0.0137 0.0067 'International Tables Vol C Tables 4.2.6.8 and 6.1.1.4'
H H 0.0000 0.0000 'International Tables Vol C Tables 4.2.6.8 and 6.1.1.4'
F F 0.0583 0.0400 'International Tables Vol C Tables 4.2.6.8 and 6.1.1.4'
N N 0.0241 0.0134 'International Tables Vol C Tables 4.2.6.8 and 6.1.1.4'
O O 0.0389 0.0241 'International Tables Vol C Tables 4.2.6.8 and 6.1.1.4'
S S 0.2925 0.4295 'International Tables Vol C Tables 4.2.6.8 and 6.1.1.4'

loop_
_geom_angle_atom_site_label_1
_geom_angle_atom_site_label_2
_geom_angle_atom_site_label_3
_geom_angle
_geom_angle_site_symmetry_1
_geom_angle_site_symmetry_3
C2 S1 C1 88.45(11) . .
C8 O1 C6 118.8(3) . .
H1A N1 H1B 120.0 . .
C1 N1 H1A 120.0 . .
C1 N1 H1B 120.0 . .
C1 N2 C3 110.2(2) . .
N1 C1 S1 118.60(17) . .
N2 C1 S1 116.49(18) . .
N2 C1 N1 124.7(2) . .
C3 C2 S1 109.83(18) . .
C7 C2 S1 127.5(2) . .
C7 C2 C3 122.7(2) . .
N2 C3 C2 115.1(2) . .
C4 C3 N2 125.8(2) . .
C4 C3 C2 119.1(2) . .
C3 C4 H4 120.4 . .
C5 C4 C3 119.1(3) . .
C5 C4 H4 120.4 . .
C4 C5 H5 119.7 . .
C4 C5 C6 120.6(3) . .
C6 C5 H5 119.7 . .
O1 C6 C5 114.7(3) . .
C7 C6 O1 123.6(3) . .
C7 C6 C5 121.7(3) . .
C2 C7 H7 121.6 . .
C6 C7 C2 116.9(3) . .
C6 C7 H7 121.6 . .
O1 C8 H8A 109.5 . .
O1 C8 H8B 109.5 . .
O1 C8 H8C 109.5 . .
H8A C8 H8B 109.5 . .
H8A C8 H8C 109.5 . .
H8B C8 H8C 109.5 . .

loop_
_geom_bond_atom_site_label_1
_geom_bond_atom_site_label_2
_geom_bond_distance
_geom_bond_site_symmetry_2
S1 C1 1.762(2) .
S1 C2 1.738(3) .
O1 C6 1.385(3) .
O1 C8 1.381(6) .
N1 H1A 0.8800 .
N1 H1B 0.8800 .
N1 C1 1.355(3) .
N2 C1 1.301(3) .
N2 C3 1.396(3) .
C2 C3 1.408(3) .
C2 C7 1.388(4) .
C3 C4 1.386(4) .
C4 H4 0.9500 .
C4 C5 1.385(4) .
C5 H5 0.9500 .
C5 C6 1.401(5) .
C6 C7 1.383(5) .
C7 H7 0.9500 .
C8 H8A 0.9800 .
C8 H8B 0.9800 .
C8 H8C 0.9800 .

loop_
_geom_torsion_atom_site_label_1
_geom_torsion_atom_site_label_2
_geom_torsion_atom_site_label_3
_geom_torsion_atom_site_label_4
_geom_torsion
_geom_torsion_site_symmetry_1
_geom_torsion_site_symmetry_2
_geom_torsion_site_symmetry_3
_geom_torsion_site_symmetry_4
S1 C2 C3 N2 -0.2(2) . . . .
S1 C2 C3 C4 179.89(18) . . . .
S1 C2 C7 C6 179.4(2) . . . .
O1 C6 C7 C2 178.6(3) . . . .
N2 C3 C4 C5 -179.0(2) . . . .
C1 S1 C2 C3 0.63(17) . . . .
C1 S1 C2 C7 -179.7(2) . . . .
C1 N2 C3 C2 -0.5(3) . . . .
C1 N2 C3 C4 179.4(2) . . . .
C2 S1 C1 N1 -176.60(19) . . . .
C2 S1 C1 N2 -1.02(19) . . . .
C2 C3 C4 C5 0.9(4) . . . .
C3 N2 C1 S1 1.1(2) . . . .
C3 N2 C1 N1 176.3(2) . . . .
C3 C2 C7 C6 -1.0(4) . . . .
C3 C4 C5 C6 -1.2(4) . . . .
C4 C5 C6 O1 -177.7(3) . . . .
C4 C5 C6 C7 0.4(5) . . . .
C5 C6 C7 C2 0.6(5) . . . .
C7 C2 C3 N2 -179.9(2) . . . .
C7 C2 C3 C4 0.2(4) . . . .
C8 O1 C6 C5 -161.3(4) . . . .
C8 O1 C6 C7 20.7(6) . . . .

_cod_database_fobs_code 4519502
